data_1516008
loop_
_publ_author_name
'Peng, Jixing'
'Lin, Tao'
'Wang, Wei'
'Xin, Zhihong'
'Zhu, Tianjiao'
'Gu, Qianqun'
'Li, Dehai'

_publ_section_title
;
 Antiviral alkaloids produced by the mangrove-derived fungus Cladosporium
 sp. PJX-41.
;
_journal_issue 6
_journal_name_full 'Journal of natural products'
_journal_page_first 1133
_journal_page_last 1140
_journal_paper_doi 10.1021/np400200k
_journal_volume 76
_journal_year 2013
_chemical_absolute_configuration unk
_chemical_formula_sum 'C23 H22 N4 O4'
_chemical_formula_weight 418.45
_chemical_name_systematic
; 
 ? 
;
_space_group_IT_number 4
_symmetry_cell_setting monoclinic
_symmetry_space_group_name_Hall 'P 2yb'
_symmetry_space_group_name_H-M 'P 1 21 1'
_atom_sites_solution_hydrogens geom
_atom_sites_solution_primary direct
_atom_sites_solution_secondary difmap
_audit_creation_method SHELXL-97
_cell_angle_alpha 90.00
_cell_angle_beta 96.093(3)
_cell_angle_gamma 90.00
_cell_formula_units_Z 2
_cell_length_a 10.8171(4)
_cell_length_b 6.2921(3)
_cell_length_c 15.0930(5)
_cell_measurement_reflns_used 4096
_cell_measurement_temperature 291(2)
_cell_measurement_theta_max 69.6790
_cell_measurement_theta_min 4.1067
_cell_volume 1021.46(7)
_computing_cell_refinement 'CrysAlisPro (Oxford Diffraction Ltd.)'
_computing_data_collection 'CrysAlisPro (Oxford Diffraction Ltd.)'
_computing_data_reduction 'CrysAlisPro (Oxford Diffraction Ltd.)'
_computing_molecular_graphics 'Ortep-3 (L. J. Farrugia, 2001)'
_computing_publication_material SHELXL-97
_computing_structure_refinement 'SHELXL-97 (Sheldrick, 1997)'
_computing_structure_solution 'SHELXS-97 (Sheldrick, 1997)'
_diffrn_ambient_temperature 291(2)
_diffrn_detector_area_resol_mean 15.9149
_diffrn_measured_fraction_theta_full 0.980
_diffrn_measured_fraction_theta_max 0.980
_diffrn_measurement_device_type 'Gemini S Ultra, Oxford Diffraction'
_diffrn_measurement_method '\w scans'
_diffrn_radiation_monochromator mirror
_diffrn_radiation_source 'Enhance Ultra (Cu) X-ray Source'
_diffrn_radiation_type CuK\a
_diffrn_radiation_wavelength 1.54184
_diffrn_reflns_av_R_equivalents 0.0228
_diffrn_reflns_av_sigmaI/netI 0.0316
_diffrn_reflns_limit_h_max 12
_diffrn_reflns_limit_h_min -12
_diffrn_reflns_limit_k_max 6
_diffrn_reflns_limit_k_min -7
_diffrn_reflns_limit_l_max 17
_diffrn_reflns_limit_l_min -17
_diffrn_reflns_number 7326
_diffrn_reflns_theta_full 65.06
_diffrn_reflns_theta_max 65.06
_diffrn_reflns_theta_min 4.11
_exptl_absorpt_coefficient_mu 0.781
_exptl_absorpt_correction_T_max 0.8594
_exptl_absorpt_correction_T_min 0.7881
_exptl_absorpt_correction_type multi-scan
_exptl_absorpt_process_details
;
CrysAlisPro, Oxford Diffraction Ltd.,
Version 1.171.34.44 (release 25-10-2010 CrysAlis171 .NET)
(compiled Oct 25 2010,18:11:34)
Empirical absorption correction using spherical harmonics,
 implemented in SCALE3 ABSPACK scaling algorithm.
;
_exptl_crystal_density_diffrn 1.360
_exptl_crystal_density_method 'not measured'
_exptl_crystal_F_000 440
_exptl_crystal_size_max 0.32
_exptl_crystal_size_mid 0.20
_exptl_crystal_size_min 0.20
_refine_diff_density_max 0.308
_refine_diff_density_min -0.184
_refine_diff_density_rms 0.037
_refine_ls_abs_structure_details 'Flack H D (1983), Acta Cryst. A39, 876-881'
_refine_ls_abs_structure_Flack -0.1(3)
_refine_ls_extinction_method none
_refine_ls_goodness_of_fit_ref 1.033
_refine_ls_hydrogen_treatment constr
_refine_ls_matrix_type full
_refine_ls_number_parameters 283
_refine_ls_number_reflns 3227
_refine_ls_number_restraints 1
_refine_ls_restrained_S_all 1.033
_refine_ls_R_factor_all 0.0517
_refine_ls_R_factor_gt 0.0476
_refine_ls_shift/su_max 0.000
_refine_ls_shift/su_mean 0.000
_refine_ls_structure_factor_coef Fsqd
_refine_ls_weighting_details 'calc w=1/[\s^2^(Fo^2^)+(0.0769P)^2^+0.2337P] where P=(Fo^2^+2Fc^2^)/3'
_refine_ls_weighting_scheme calc
_refine_ls_wR_factor_gt 0.1282
_refine_ls_wR_factor_ref 0.1336
_reflns_number_gt 2969
_reflns_number_total 3227
_reflns_threshold_expression >2sigma(I)
_cod_data_source_file np400200k_si_002.cif
_cod_data_source_block hdxr-gqq-10
_cod_original_sg_symbol_H-M 'P 21'
_cod_database_code 1516008

loop_
_symmetry_equiv_pos_as_xyz
'x, y, z'
'-x, y+1/2, -z'

loop_
_atom_site_label
_atom_site_type_symbol
_atom_site_fract_x
_atom_site_fract_y
_atom_site_fract_z
_atom_site_U_iso_or_equiv
_atom_site_adp_type
_atom_site_occupancy
_atom_site_symmetry_multiplicity
_atom_site_calc_flag
_atom_site_refinement_flags
O3 O 0.15802(18) 0.7061(3) 0.91007(12) 0.0468(5) Uani 1 1 d .
H3 H 0.1223 0.6693 0.9529 0.070 Uiso 1 1 calc R
N13 N -0.1946(2) 0.6419(4) 0.68720(14) 0.0449(6) Uani 1 1 d .
O4 O -0.0317(2) 1.0013(4) 0.96934(13) 0.0551(6) Uani 1 1 d .
O1 O -0.1457(2) 1.1600(4) 0.78500(16) 0.0654(6) Uani 1 1 d .
O2 O -0.0267(2) 0.5658(4) 0.61463(16) 0.0663(7) Uani 1 1 d .
C24 C 0.1563(3) 0.9543(5) 0.79143(17) 0.0422(7) Uani 1 1 d .
N18 N 0.1094(2) 1.1924(4) 0.89742(15) 0.0474(6) Uani 1 1 d .
H18 H 0.1116 1.3072 0.9285 0.057 Uiso 1 1 calc R
N5 N -0.3818(2) 0.4493(5) 0.66495(17) 0.0539(7) Uani 1 1 d .
N2 N -0.3129(3) 0.9457(5) 0.7793(2) 0.0643(8) Uani 1 1 d .
H2 H -0.3537 1.0481 0.8002 0.077 Uiso 1 1 calc R
C4 C -0.3162(3) 0.6027(6) 0.70156(19) 0.0493(8) Uani 1 1 d .
C15 C -0.0300(3) 0.7055(5) 0.80966(18) 0.0438(6) Uani 1 1 d .
H15A H -0.0793 0.6597 0.8562 0.053 Uiso 1 1 calc R
H15B H 0.0048 0.5789 0.7853 0.053 Uiso 1 1 calc R
C16 C 0.0769(3) 0.8401(5) 0.85238(17) 0.0407(6) Uani 1 1 d .
C14 C -0.1180(3) 0.8105(5) 0.73529(18) 0.0450(7) Uani 1 1 d .
H14 H -0.0658 0.8727 0.6928 0.054 Uiso 1 1 calc R
C11 C -0.2063(3) 0.3472(6) 0.58685(18) 0.0466(7) Uani 1 1 d .
C19 C 0.1778(2) 1.1595(5) 0.82354(17) 0.0436(7) Uani 1 1 d .
C12 C -0.1334(3) 0.5221(6) 0.62739(18) 0.0486(7) Uani 1 1 d .
C20 C 0.2534(3) 1.3007(6) 0.7859(2) 0.0556(8) Uani 1 1 d .
H20 H 0.2673 1.4370 0.8087 0.067 Uiso 1 1 calc R
C6 C -0.3263(3) 0.3146(5) 0.60853(18) 0.0475(7) Uani 1 1 d .
C1 C -0.1940(3) 0.9871(6) 0.76816(19) 0.0519(7) Uani 1 1 d .
C9 C -0.2189(3) 0.0347(7) 0.4953(2) 0.0669(10) Uani 1 1 d .
H9 H -0.1834 -0.0594 0.4578 0.080 Uiso 1 1 calc R
C23 C 0.2080(3) 0.8869(6) 0.71637(19) 0.0516(8) Uani 1 1 d .
H23 H 0.1925 0.7516 0.6930 0.062 Uiso 1 1 calc R
C17 C 0.0408(3) 1.0207(5) 0.91266(18) 0.0446(7) Uani 1 1 d .
C8 C -0.3388(3) 0.0018(7) 0.5167(2) 0.0663(10) Uani 1 1 d .
H8 H -0.3835 -0.1152 0.4933 0.080 Uiso 1 1 calc R
C10 C -0.1533(3) 0.2072(6) 0.52980(19) 0.0570(8) Uani 1 1 d .
H10 H -0.0731 0.2313 0.5152 0.068 Uiso 1 1 calc R
C3 C -0.3811(3) 0.7501(6) 0.7604(2) 0.0607(9) Uani 1 1 d .
H3A H -0.4573 0.7932 0.7239 0.073 Uiso 1 1 calc R
C21 C 0.3086(3) 1.2292(7) 0.7114(2) 0.0625(9) Uani 1 1 d .
H21 H 0.3626 1.3186 0.6850 0.075 Uiso 1 1 calc R
C22 C 0.2848(3) 1.0307(7) 0.6768(2) 0.0624(9) Uani 1 1 d .
H22 H 0.3202 0.9901 0.6259 0.075 Uiso 1 1 calc R
C7 C -0.3926(3) 0.1387(6) 0.5718(2) 0.0596(9) Uani 1 1 d .
H7 H -0.4735 0.1147 0.5849 0.072 Uiso 1 1 calc R
C25 C -0.4261(4) 0.6377(8) 0.8416(3) 0.0778(12) Uani 1 1 d .
H25 H -0.4799 0.5192 0.8199 0.093 Uiso 1 1 calc R
C26 C -0.3193(4) 0.5491(11) 0.9006(3) 0.1015(17) Uani 1 1 d .
H26A H -0.2710 0.4583 0.8665 0.152 Uiso 1 1 calc R
H26B H -0.3499 0.4686 0.9477 0.152 Uiso 1 1 calc R
H26C H -0.2682 0.6634 0.9257 0.152 Uiso 1 1 calc R
C27 C -0.5013(5) 0.7863(10) 0.8927(4) 0.1085(19) Uani 1 1 d .
H27A H -0.4466 0.8835 0.9266 0.163 Uiso 1 1 calc R
H27B H -0.5471 0.7058 0.9322 0.163 Uiso 1 1 calc R
H27C H -0.5582 0.8646 0.8517 0.163 Uiso 1 1 calc R

loop_
_atom_site_aniso_label
_atom_site_aniso_U_11
_atom_site_aniso_U_22
_atom_site_aniso_U_33
_atom_site_aniso_U_23
_atom_site_aniso_U_13
_atom_site_aniso_U_12
O3 0.0542(11) 0.0469(13) 0.0408(9) 0.0018(9) 0.0125(8) 0.0008(10)
N13 0.0453(12) 0.0498(16) 0.0414(11) -0.0023(11) 0.0135(10) -0.0055(11)
O4 0.0760(14) 0.0466(13) 0.0473(10) -0.0023(9) 0.0289(10) 0.0009(11)
O1 0.0747(14) 0.0450(16) 0.0749(14) -0.0032(12) -0.0001(12) 0.0013(12)
O2 0.0527(12) 0.086(2) 0.0648(13) -0.0199(13) 0.0277(11) -0.0198(12)
C24 0.0473(14) 0.0424(17) 0.0383(13) -0.0007(12) 0.0106(11) -0.0059(12)
N18 0.0596(14) 0.0401(15) 0.0435(12) -0.0063(11) 0.0106(10) -0.0044(12)
N5 0.0453(13) 0.0624(19) 0.0562(14) -0.0079(13) 0.0155(11) -0.0031(12)
N2 0.0618(16) 0.0545(19) 0.0782(18) -0.0133(15) 0.0155(14) 0.0066(14)
C4 0.0469(15) 0.058(2) 0.0454(15) -0.0027(14) 0.0162(13) 0.0005(14)
C15 0.0494(14) 0.0398(17) 0.0438(13) -0.0009(13) 0.0128(11) -0.0044(13)
C16 0.0498(15) 0.0384(17) 0.0357(13) 0.0010(11) 0.0134(11) -0.0010(12)
C14 0.0519(15) 0.0440(18) 0.0409(14) 0.0008(12) 0.0134(12) -0.0046(13)
C11 0.0476(14) 0.056(2) 0.0371(13) -0.0012(13) 0.0087(11) -0.0021(13)
C19 0.0461(14) 0.0427(18) 0.0430(13) -0.0013(12) 0.0091(11) -0.0031(13)
C12 0.0475(15) 0.061(2) 0.0389(14) -0.0063(13) 0.0128(12) -0.0058(15)
C20 0.0591(18) 0.047(2) 0.0623(18) 0.0029(15) 0.0128(15) -0.0087(15)
C6 0.0449(14) 0.056(2) 0.0413(14) -0.0025(14) 0.0045(12) -0.0004(14)
C1 0.0637(19) 0.045(2) 0.0474(15) 0.0033(14) 0.0051(14) 0.0029(16)
C9 0.068(2) 0.076(3) 0.0568(19) -0.0210(18) 0.0095(16) -0.005(2)
C23 0.0611(17) 0.053(2) 0.0441(15) -0.0062(13) 0.0199(14) -0.0102(15)
C17 0.0527(15) 0.0425(18) 0.0399(14) 0.0013(12) 0.0107(12) -0.0001(14)
C8 0.068(2) 0.067(2) 0.0632(19) -0.0213(19) 0.0041(17) -0.0117(19)
C10 0.0569(17) 0.072(2) 0.0452(15) -0.0146(16) 0.0175(13) -0.0059(17)
C3 0.0575(18) 0.060(2) 0.0661(19) -0.0084(17) 0.0154(15) 0.0045(16)
C21 0.0623(19) 0.067(3) 0.0612(18) 0.0067(17) 0.0181(15) -0.0195(18)
C22 0.0674(19) 0.074(3) 0.0499(17) 0.0004(17) 0.0254(15) -0.0137(19)
C7 0.0456(15) 0.073(3) 0.0602(17) -0.0047(18) 0.0053(14) -0.0101(16)
C25 0.077(2) 0.093(3) 0.069(2) -0.011(2) 0.0314(19) -0.001(2)
C26 0.094(3) 0.139(5) 0.075(3) 0.000(3) 0.027(2) 0.001(3)
C27 0.099(3) 0.142(6) 0.092(3) -0.018(3) 0.049(3) 0.018(3)

loop_
_atom_type_symbol
_atom_type_description
_atom_type_scat_dispersion_real
_atom_type_scat_dispersion_imag
_atom_type_scat_source
C C 0.0181 0.0091 'International Tables Vol C Tables 4.2.6.8 and 6.1.1.4'
H H 0.0000 0.0000 'International Tables Vol C Tables 4.2.6.8 and 6.1.1.4'
N N 0.0311 0.0180 'International Tables Vol C Tables 4.2.6.8 and 6.1.1.4'
O O 0.0492 0.0322 'International Tables Vol C Tables 4.2.6.8 and 6.1.1.4'

loop_
_geom_angle_atom_site_label_1
_geom_angle_atom_site_label_2
_geom_angle_atom_site_label_3
_geom_angle
C16 O3 H3 109.5
C4 N13 C12 122.1(3)
C4 N13 C14 122.9(2)
C12 N13 C14 115.0(2)
C23 C24 C19 120.2(3)
C23 C24 C16 131.4(3)
C19 C24 C16 108.4(2)
C17 N18 C19 111.2(2)
C17 N18 H18 124.4
C19 N18 H18 124.4
C4 N5 C6 117.9(2)
C1 N2 C3 128.0(3)
C1 N2 H2 116.0
C3 N2 H2 116.0
N5 C4 N13 124.0(3)
N5 C4 C3 116.3(3)
N13 C4 C3 119.6(3)
C16 C15 C14 116.9(3)
C16 C15 H15A 108.1
C14 C15 H15A 108.1
C16 C15 H15B 108.1
C14 C15 H15B 108.1
H15A C15 H15B 107.3
O3 C16 C24 107.3(2)
O3 C16 C15 108.5(2)
C24 C16 C15 117.7(2)
O3 C16 C17 104.6(2)
C24 C16 C17 101.9(2)
C15 C16 C17 115.8(2)
N13 C14 C1 113.2(2)
N13 C14 C15 108.6(2)
C1 C14 C15 113.3(2)
N13 C14 H14 107.2
C1 C14 H14 107.2
C15 C14 H14 107.2
C6 C11 C10 120.5(3)
C6 C11 C12 119.5(3)
C10 C11 C12 119.9(3)
C20 C19 C24 122.9(3)
C20 C19 N18 128.0(3)
C24 C19 N18 109.1(2)
O2 C12 N13 120.1(3)
O2 C12 C11 125.8(3)
N13 C12 C11 114.1(2)
C19 C20 C21 116.6(3)
C19 C20 H20 121.7
C21 C20 H20 121.7
N5 C6 C11 122.2(3)
N5 C6 C7 119.4(3)
C11 C6 C7 118.4(3)
O1 C1 N2 122.8(3)
O1 C1 C14 119.4(3)
N2 C1 C14 117.8(3)
C10 C9 C8 119.3(3)
C10 C9 H9 120.3
C8 C9 H9 120.3
C24 C23 C22 117.4(3)
C24 C23 H23 121.3
C22 C23 H23 121.3
O4 C17 N18 127.2(3)
O4 C17 C16 124.2(3)
N18 C17 C16 108.3(2)
C7 C8 C9 121.1(3)
C7 C8 H8 119.4
C9 C8 H8 119.4
C9 C10 C11 120.3(3)
C9 C10 H10 119.8
C11 C10 H10 119.8
N2 C3 C4 112.3(3)
N2 C3 C25 115.6(3)
C4 C3 C25 113.1(3)
N2 C3 H3A 104.8
C4 C3 H3A 104.8
C25 C3 H3A 104.8
C22 C21 C20 121.3(3)
C22 C21 H21 119.3
C20 C21 H21 119.3
C21 C22 C23 121.5(3)
C21 C22 H22 119.3
C23 C22 H22 119.3
C8 C7 C6 120.3(3)
C8 C7 H7 119.8
C6 C7 H7 119.8
C26 C25 C27 110.7(4)
C26 C25 C3 110.9(3)
C27 C25 C3 110.9(4)
C26 C25 H25 108.1
C27 C25 H25 108.1
C3 C25 H25 108.1
C25 C26 H26A 109.5
C25 C26 H26B 109.5
H26A C26 H26B 109.5
C25 C26 H26C 109.5
H26A C26 H26C 109.5
H26B C26 H26C 109.5
C25 C27 H27A 109.5
C25 C27 H27B 109.5
H27A C27 H27B 109.5
C25 C27 H27C 109.5
H27A C27 H27C 109.5
H27B C27 H27C 109.5

loop_
_geom_bond_atom_site_label_1
_geom_bond_atom_site_label_2
_geom_bond_distance
O3 C16 1.441(3)
O3 H3 0.8200
N13 C4 1.377(3)
N13 C12 1.396(4)
N13 C14 1.487(4)
O4 C17 1.227(3)
O1 C1 1.222(4)
O2 C12 1.222(3)
C24 C23 1.382(4)
C24 C19 1.390(4)
C24 C16 1.506(4)
N18 C17 1.345(4)
N18 C19 1.417(4)
N18 H18 0.8600
N5 C4 1.288(4)
N5 C6 1.383(4)
N2 C1 1.340(4)
N2 C3 1.448(5)
N2 H2 0.8600
C4 C3 1.508(4)
C15 C16 1.520(4)
C15 C14 1.541(4)
C15 H15A 0.9700
C15 H15B 0.9700
C16 C17 1.532(4)
C14 C1 1.498(5)
C14 H14 0.9800
C11 C6 1.388(4)
C11 C10 1.396(4)
C11 C12 1.451(4)
C19 C20 1.370(4)
C20 C21 1.403(5)
C20 H20 0.9300
C6 C7 1.401(5)
C9 C10 1.369(5)
C9 C8 1.385(5)
C9 H9 0.9300
C23 C22 1.404(5)
C23 H23 0.9300
C8 C7 1.369(5)
C8 H8 0.9300
C10 H10 0.9300
C3 C25 1.539(5)
C3 H3A 0.9800
C21 C22 1.368(6)
C21 H21 0.9300
C22 H22 0.9300
C7 H7 0.9300
C25 C26 1.490(6)
C25 C27 1.504(6)
C25 H25 0.9800
C26 H26A 0.9600
C26 H26B 0.9600
C26 H26C 0.9600
C27 H27A 0.9600
C27 H27B 0.9600
C27 H27C 0.9600

loop_
_geom_hbond_atom_site_label_D
_geom_hbond_atom_site_label_H
_geom_hbond_atom_site_label_A
_geom_hbond_distance_DH
_geom_hbond_distance_HA
_geom_hbond_distance_DA
_geom_hbond_angle_DHA
_geom_hbond_site_symmetry_A
O3 H3 O4 0.82 1.92 2.714(3) 161.5 2_547
N18 H18 O4 0.86 2.21 2.981(3) 148.5 2_557

loop_
_geom_torsion_atom_site_label_1
_geom_torsion_atom_site_label_2
_geom_torsion_atom_site_label_3
_geom_torsion_atom_site_label_4
_geom_torsion
C6 N5 C4 N13 0.7(5)
C6 N5 C4 C3 178.2(3)
C12 N13 C4 N5 3.1(5)
C14 N13 C4 N5 -175.5(3)
C12 N13 C4 C3 -174.3(3)
C14 N13 C4 C3 7.1(4)
C23 C24 C16 O3 77.5(4)
C19 C24 C16 O3 -100.8(3)
C23 C24 C16 C15 -45.1(5)
C19 C24 C16 C15 136.6(3)
C23 C24 C16 C17 -172.8(3)
C19 C24 C16 C17 8.8(3)
C14 C15 C16 O3 -171.6(2)
C14 C15 C16 C24 -49.6(4)
C14 C15 C16 C17 71.2(3)
C4 N13 C14 C1 -25.0(4)
C12 N13 C14 C1 156.4(3)
C4 N13 C14 C15 101.7(3)
C12 N13 C14 C15 -77.0(3)
C16 C15 C14 N13 165.9(2)
C16 C15 C14 C1 -67.5(3)
C23 C24 C19 C20 -2.6(5)
C16 C24 C19 C20 176.0(3)
C23 C24 C19 N18 176.8(3)
C16 C24 C19 N18 -4.6(3)
C17 N18 C19 C20 177.0(3)
C17 N18 C19 C24 -2.3(3)
C4 N13 C12 O2 177.9(3)
C14 N13 C12 O2 -3.4(4)
C4 N13 C12 C11 -3.6(4)
C14 N13 C12 C11 175.0(2)
C6 C11 C12 O2 179.1(3)
C10 C11 C12 O2 2.2(5)
C6 C11 C12 N13 0.7(4)
C10 C11 C12 N13 -176.2(3)
C24 C19 C20 C21 0.6(5)
N18 C19 C20 C21 -178.6(3)
C4 N5 C6 C11 -3.7(4)
C4 N5 C6 C7 176.2(3)
C10 C11 C6 N5 179.8(3)
C12 C11 C6 N5 2.9(4)
C10 C11 C6 C7 -0.1(5)
C12 C11 C6 C7 -177.0(3)
C3 N2 C1 O1 178.8(3)
C3 N2 C1 C14 -2.4(5)
N13 C14 C1 O1 -158.9(3)
C15 C14 C1 O1 76.9(4)
N13 C14 C1 N2 22.2(4)
C15 C14 C1 N2 -101.9(3)
C19 C24 C23 C22 1.9(5)
C16 C24 C23 C22 -176.3(3)
C19 N18 C17 O4 -177.1(3)
C19 N18 C17 C16 8.2(3)
O3 C16 C17 O4 -73.5(3)
C24 C16 C17 O4 174.9(3)
C15 C16 C17 O4 45.9(4)
O3 C16 C17 N18 101.4(2)
C24 C16 C17 N18 -10.3(3)
C15 C16 C17 N18 -139.2(2)
C10 C9 C8 C7 0.0(6)
C8 C9 C10 C11 0.7(5)
C6 C11 C10 C9 -0.7(5)
C12 C11 C10 C9 176.2(3)
C1 N2 C3 C4 -15.8(5)
C1 N2 C3 C25 116.1(4)
N5 C4 C3 N2 -164.7(3)
N13 C4 C3 N2 12.9(4)
N5 C4 C3 C25 62.2(4)
N13 C4 C3 C25 -120.2(3)
C19 C20 C21 C22 2.0(5)
C20 C21 C22 C23 -2.6(6)
C24 C23 C22 C21 0.6(5)
C9 C8 C7 C6 -0.7(6)
N5 C6 C7 C8 -179.1(3)
C11 C6 C7 C8 0.7(5)
N2 C3 C25 C26 -69.1(5)
C4 C3 C25 C26 62.4(5)
N2 C3 C25 C27 54.3(5)
C4 C3 C25 C27 -174.2(4)
